data_4319697
loop_
_publ_author_name
'Reinhold Tacke'
'R\"udiger Bertermann'
'Olaf Dannappel'
'Ruth E. Neugebauer'
'Melanie P\"ulm'
'Reiner Willeke'

_publ_contact_author
;       Reinhold Tacke
    Institut f\"ur Anorganische Chemie
    Bayerische Julius-Maximilians-Universit\"at W\"urzburg
    Am Hubland
    D-97074 W\"urzburg
    Bundesrepublik Deutschland
;
_publ_contact_author_email r.tacke@mail.uni-wuerzburg.de
_publ_contact_author_fax '049 931 8884609'
_publ_contact_author_phone '049 931 8885250'
_publ_section_title
;
 Monocyclic Zwitterionic \l5Si-Silicates with an SiO2FC2 Framework:
 Syntheses and Structural Characterization in the Solid State and in
 Solution
;
_journal_name_full 'Inorganic Chemistry'
_journal_page_first 2520
_journal_page_last 2527
_journal_paper_doi 10.1021/ic0014484
_journal_volume 40
_journal_year 2001
_chemical_formula_moiety 'C13 H24 F N O4 Si'
_chemical_formula_sum 'C13 H24 F N O4 Si'
_chemical_formula_weight 305.42
_chemical_name_systematic
; 
 ? 
;
_space_group_IT_number 14
_symmetry_cell_setting monoclinic
_symmetry_space_group_name_Hall '-P 2yn'
_symmetry_space_group_name_H-M 'P 1 21/n 1'
_atom_sites_solution_hydrogens geom
_atom_sites_solution_primary direct
_atom_sites_solution_secondary difmap
_audit_creation_method SHELXL-97
_cell_angle_alpha 90.00
_cell_angle_beta 109.91(3)
_cell_angle_gamma 90.00
_cell_formula_units_Z 4
_cell_length_a 11.678(2)
_cell_length_b 9.6054(19)
_cell_length_c 14.286(3)
_cell_measurement_reflns_used 5000
_cell_measurement_temperature 173(2)
_cell_measurement_theta_max 28.04
_cell_measurement_theta_min 2.77
_cell_volume 1506.7(6)
_computing_cell_refinement 'Stoe IPDS'
_computing_data_collection 'Stoe IPDS'
_computing_data_reduction 'Stoe IPDS'
_computing_molecular_graphics 'Bruker SHELXTL'
_computing_publication_material 'Bruker SHELXTL'
_computing_structure_refinement 'SHELXL-97 (Sheldrick, 1997)'
_computing_structure_solution 'SHELXS-97 (Sheldrick, 1990)'
_diffrn_ambient_temperature 173(2)
_diffrn_measured_fraction_theta_full 0.930
_diffrn_measured_fraction_theta_max 0.930
_diffrn_measurement_device_type 'Stoe IPDS'
_diffrn_measurement_method phi-scans
_diffrn_radiation_monochromator graphite
_diffrn_radiation_source 'fine-focus sealed tube'
_diffrn_radiation_type MoK\a
_diffrn_radiation_wavelength 0.71073
_diffrn_reflns_av_R_equivalents 0.0297
_diffrn_reflns_av_sigmaI/netI 0.0219
_diffrn_reflns_limit_h_max 14
_diffrn_reflns_limit_h_min -15
_diffrn_reflns_limit_k_max 12
_diffrn_reflns_limit_k_min 0
_diffrn_reflns_limit_l_max 18
_diffrn_reflns_limit_l_min 0
_diffrn_reflns_number 17550
_diffrn_reflns_theta_full 28.04
_diffrn_reflns_theta_max 28.04
_diffrn_reflns_theta_min 2.77
_exptl_absorpt_coefficient_mu 0.179
_exptl_crystal_colour colourless
_exptl_crystal_density_diffrn 1.346
_exptl_crystal_density_method 'not measured'
_exptl_crystal_description blocks
_exptl_crystal_F_000 656
_exptl_crystal_size_max 0.50
_exptl_crystal_size_mid 0.40
_exptl_crystal_size_min 0.40
_refine_diff_density_max 0.286
_refine_diff_density_min -0.201
_refine_diff_density_rms 0.041
_refine_ls_extinction_method none
_refine_ls_goodness_of_fit_ref 1.034
_refine_ls_hydrogen_treatment mixed
_refine_ls_matrix_type full
_refine_ls_number_parameters 277
_refine_ls_number_reflns 3590
_refine_ls_number_restraints 0
_refine_ls_restrained_S_all 1.034
_refine_ls_R_factor_all 0.0373
_refine_ls_R_factor_gt 0.0284
_refine_ls_shift/su_max 0.001
_refine_ls_shift/su_mean 0.000
_refine_ls_structure_factor_coef Fsqd
_refine_ls_weighting_details 'w=1/[\s^2^(Fo^2^)+(0.0488P)^2^+0.0816P] where P=(Fo^2^+2Fc^2^)/3'
_refine_ls_weighting_scheme calc
_refine_ls_wR_factor_gt 0.0731
_refine_ls_wR_factor_ref 0.0759
_reflns_number_gt 2943
_reflns_number_total 3590
_reflns_threshold_expression >2sigma(I)
_cod_data_source_file ic0014484_8.cif
_cod_data_source_block no14b
_cod_depositor_comments
;
The following automatic conversions were performed:

'_refine_ls_weighting_scheme' value 'calc
w=1/[\s^2^(Fo^2^)+(0.0488P)^2^+0.0816P] where P=(Fo^2^+2Fc^2^)/3' was
changed to 'calc'. New tag '_refine_ls_weighting_details' was
created. The value of the new tag was set to
'w=1/[\s^2^(Fo^2^)+(0.0488P)^2^+0.0816P] where P=(Fo^2^+2Fc^2^)/3'.

Automatic conversion script
Id: cif_fix_values 3143 2015-03-26 13:38:13Z robertas 
;
_cod_original_cell_volume 1506.7(5)
_cod_database_code 4319697

loop_
_symmetry_equiv_pos_as_xyz
'x, y, z'
'-x+1/2, y+1/2, -z+1/2'
'-x, -y, -z'
'x-1/2, -y-1/2, z-1/2'

loop_
_atom_site_label
_atom_site_type_symbol
_atom_site_fract_x
_atom_site_fract_y
_atom_site_fract_z
_atom_site_U_iso_or_equiv
_atom_site_adp_type
_atom_site_occupancy
_atom_site_calc_flag
_atom_site_refinement_flags
_atom_site_disorder_assembly
_atom_site_disorder_group
Si Si 0.78430(2) 0.13945(3) 0.02072(2) 0.01718(8) Uani 1 d . . .
F F 0.89728(6) 0.08304(7) -0.01775(5) 0.02433(15) Uani 1 d . . .
O1 O 0.64676(6) 0.18333(9) 0.05389(5) 0.02147(17) Uani 1 d . . .
O2 O 0.68209(7) 0.09354(9) -0.09438(5) 0.02133(17) Uani 1 d . . .
O3 O 0.44282(7) 0.16746(10) -0.00713(7) 0.0329(2) Uani 1 d . . .
O4 O 0.48272(8) 0.07706(10) -0.18543(6) 0.0325(2) Uani 1 d . . .
N N 0.93313(7) -0.07717(10) 0.15458(6) 0.01662(18) Uani 1 d . . .
H H 0.9672(13) -0.0633(15) 0.1075(11) 0.026(3) Uiso 1 d . . .
C1 C 0.81657(9) 0.00892(12) 0.12569(8) 0.0191(2) Uani 1 d . . .
H1B H 0.7510(13) -0.0548(17) 0.1092(11) 0.031(4) Uiso 1 d . . .
H1A H 0.8128(12) 0.0577(15) 0.1861(10) 0.024(3) Uiso 1 d . . .
C2 C 0.83522(11) 0.32396(13) 0.04201(10) 0.0280(2) Uani 1 d . . .
H2C H 0.9177(17) 0.3382(19) 0.0465(13) 0.050(5) Uiso 1 d . . .
H2B H 0.8280(17) 0.358(2) 0.1031(15) 0.053(5) Uiso 1 d . . .
H2A H 0.7846(18) 0.382(2) -0.0139(15) 0.060(5) Uiso 1 d . . .
C3 C 0.54304(9) 0.15496(12) -0.01391(8) 0.0214(2) Uani 1 d . . .
C4 C 0.56317(9) 0.10273(12) -0.10865(8) 0.0216(2) Uani 1 d . . .
C11 C 0.90766(9) -0.23603(11) 0.14312(8) 0.0191(2) Uani 1 d . . .
C12 C 1.03003(10) -0.31378(13) 0.17481(8) 0.0232(2) Uani 1 d . . .
H12B H 1.0703(12) -0.2965(16) 0.1256(11) 0.029(4) Uiso 1 d . . .
H12A H 1.0121(13) -0.4125(17) 0.1744(11) 0.029(4) Uiso 1 d . . .
C13 C 1.11762(10) -0.27026(14) 0.27639(9) 0.0267(2) Uani 1 d . . .
H13B H 1.0830(13) -0.2869(16) 0.3304(11) 0.029(4) Uiso 1 d . . .
H13A H 1.1944(15) -0.3241(17) 0.2941(12) 0.038(4) Uiso 1 d . . .
C14 C 1.14486(10) -0.11650(13) 0.27336(8) 0.0253(2) Uani 1 d . . .
H14B H 1.1818(12) -0.0975(15) 0.2223(10) 0.026(3) Uiso 1 d . . .
H14A H 1.2024(14) -0.0840(17) 0.3352(12) 0.037(4) Uiso 1 d . . .
C15 C 1.03130(9) -0.02439(12) 0.25234(8) 0.0213(2) Uani 1 d . . .
C16 C 0.84162(10) -0.26136(14) 0.03174(8) 0.0244(2) Uani 1 d . . .
H16C H 0.8885(13) -0.2225(16) -0.0075(11) 0.030(4) Uiso 1 d . . .
H16B H 0.8377(14) -0.3644(18) 0.0216(12) 0.039(4) Uiso 1 d . . .
H16A H 0.7579(14) -0.2241(16) 0.0076(12) 0.035(4) Uiso 1 d . . .
C17 C 0.82894(11) -0.28624(14) 0.20285(9) 0.0258(2) Uani 1 d . . .
H17C H 0.7529(15) -0.2378(18) 0.1854(12) 0.040(4) Uiso 1 d . . .
H17B H 0.8036(16) -0.384(2) 0.1834(13) 0.047(5) Uiso 1 d . . .
H17A H 0.8702(14) -0.2881(18) 0.2710(13) 0.039(4) Uiso 1 d . . .
C18 C 1.06229(11) 0.12340(14) 0.23047(9) 0.0298(3) Uani 1 d . . .
H18C H 0.9938(14) 0.1900(17) 0.2229(11) 0.037(4) Uiso 1 d . . .
H18B H 1.0854(14) 0.1253(16) 0.1678(12) 0.034(4) Uiso 1 d . . .
H18A H 1.1301(15) 0.1549(18) 0.2857(12) 0.041(4) Uiso 1 d . . .
C19 C 0.98608(12) -0.02531(16) 0.34120(8) 0.0305(3) Uani 1 d . . .
H19C H 0.9727(16) -0.117(2) 0.3622(14) 0.051(5) Uiso 1 d . . .
H19B H 0.9180(17) 0.032(2) 0.3314(15) 0.059(5) Uiso 1 d . . .
H19A H 1.0493(17) 0.015(2) 0.3972(15) 0.056(5) Uiso 1 d . . .

loop_
_atom_site_aniso_label
_atom_site_aniso_U_11
_atom_site_aniso_U_22
_atom_site_aniso_U_33
_atom_site_aniso_U_23
_atom_site_aniso_U_13
_atom_site_aniso_U_12
Si 0.01691(14) 0.01698(16) 0.01760(14) 0.00117(10) 0.00582(10) 0.00152(10)
>F 0.0233(3) 0.0265(4) 0.0269(3) 0.0056(3) 0.0133(3) 0.0052(3)
O1 0.0186(3) 0.0252(4) 0.0197(3) -0.0021(3) 0.0054(3) 0.0034(3)
O2 0.0226(4) 0.0231(4) 0.0184(3) -0.0005(3) 0.0072(3) 0.0019(3)
O3 0.0197(4) 0.0417(6) 0.0374(5) -0.0041(4) 0.0100(3) 0.0022(3)
O4 0.0302(4) 0.0352(5) 0.0240(4) -0.0042(4) -0.0014(3) -0.0028(4)
N 0.0155(4) 0.0190(5) 0.0148(4) 0.0019(3) 0.0046(3) 0.0005(3)
C1 0.0154(4) 0.0215(6) 0.0200(5) 0.0022(4) 0.0056(4) 0.0023(4)
C2 0.0287(6) 0.0212(6) 0.0325(6) 0.0002(5) 0.0082(5) -0.0013(4)
C3 0.0199(5) 0.0196(6) 0.0236(5) 0.0011(4) 0.0059(4) 0.0018(4)
C4 0.0219(5) 0.0174(6) 0.0229(5) 0.0010(4) 0.0044(4) 0.0003(4)
C11 0.0201(5) 0.0180(5) 0.0188(5) 0.0018(4) 0.0063(4) -0.0003(4)
C12 0.0241(5) 0.0228(6) 0.0237(5) 0.0035(4) 0.0093(4) 0.0049(4)
C13 0.0225(5) 0.0327(7) 0.0232(5) 0.0072(5) 0.0056(4) 0.0090(5)
C14 0.0174(5) 0.0349(7) 0.0204(5) 0.0015(4) 0.0022(4) 0.0013(4)
C15 0.0186(5) 0.0258(6) 0.0162(4) -0.0020(4) 0.0018(4) -0.0013(4)
C16 0.0258(5) 0.0253(6) 0.0202(5) -0.0021(4) 0.0053(4) -0.0028(4)
C17 0.0254(5) 0.0271(7) 0.0276(6) 0.0070(5) 0.0123(4) -0.0012(5)
C18 0.0279(6) 0.0264(7) 0.0296(6) -0.0039(5) 0.0025(5) -0.0070(5)
C19 0.0306(6) 0.0411(8) 0.0183(5) -0.0026(5) 0.0067(4) 0.0038(5)

loop_
_atom_type_symbol
_atom_type_description
_atom_type_scat_dispersion_real
_atom_type_scat_dispersion_imag
_atom_type_scat_source
C C 0.0033 0.0016 'International Tables Vol C Tables 4.2.6.8 and 6.1.1.4'
H H 0.0000 0.0000 'International Tables Vol C Tables 4.2.6.8 and 6.1.1.4'
N N 0.0061 0.0033 'International Tables Vol C Tables 4.2.6.8 and 6.1.1.4'
O O 0.0106 0.0060 'International Tables Vol C Tables 4.2.6.8 and 6.1.1.4'
F F 0.0171 0.0103 'International Tables Vol C Tables 4.2.6.8 and 6.1.1.4'
Si Si 0.0817 0.0704 'International Tables Vol C Tables 4.2.6.8 and 6.1.1.4'

loop_
_geom_angle_atom_site_label_1
_geom_angle_atom_site_label_2
_geom_angle_atom_site_label_3
_geom_angle
_geom_angle_site_symmetry_1
_geom_angle_site_symmetry_3
_geom_angle_publ_flag
F Si O2 88.35(4) . . y
F Si C2 96.75(5) . . y
O2 Si C2 118.50(5) . . y
F Si O1 172.62(4) . . y
O2 Si O1 85.65(4) . . y
C2 Si O1 89.90(5) . . y
F Si C1 94.52(4) . . y
O2 Si C1 118.15(5) . . y
C2 Si C1 122.37(6) . . y
O1 Si C1 84.55(5) . . y
C3 O1 Si 115.32(7) . . ?
C4 O2 Si 118.26(7) . . ?
H N C1 107.3(9) . . ?
H N C11 100.6(9) . . ?
C1 N C11 112.54(8) . . ?
H N C15 104.1(9) . . ?
C1 N C15 112.49(9) . . ?
C11 N C15 118.04(8) . . ?
H1B C1 H1A 104.5(12) . . ?
H1B C1 N 106.8(9) . . ?
H1A C1 N 108.6(8) . . ?
H1B C1 Si 107.8(9) . . ?
H1A C1 Si 108.6(8) . . ?
N C1 Si 119.51(7) . . ?
H2C C2 H2B 106.9(15) . . ?
H2C C2 H2A 106.6(16) . . ?
H2B C2 H2A 109.4(16) . . ?
H2C C2 Si 114.0(11) . . ?
H2B C2 Si 110.2(11) . . ?
H2A C2 Si 109.5(11) . . ?
O3 C3 O1 126.95(11) . . ?
O3 C3 C4 123.00(10) . . ?
O1 C3 C4 110.05(9) . . ?
O4 C4 O2 125.06(11) . . ?
O4 C4 C3 124.40(10) . . ?
O2 C4 C3 110.52(9) . . ?
C17 C11 C16 110.09(9) . . ?
C17 C11 C12 110.95(9) . . ?
C16 C11 C12 108.49(10) . . ?
C17 C11 N 112.39(9) . . ?
C16 C11 N 106.02(8) . . ?
C12 C11 N 108.72(8) . . ?
H12A C12 H12B 108.4(12) . . ?
H12A C12 C13 110.3(8) . . ?
H12B C12 C13 107.8(8) . . ?
H12A C12 C11 107.2(8) . . ?
H12B C12 C11 109.3(8) . . ?
C13 C12 C11 113.75(10) . . ?
H13A C13 H13B 106.8(12) . . ?
H13A C13 C14 109.6(9) . . ?
H13B C13 C14 108.8(9) . . ?
H13A C13 C12 110.9(9) . . ?
H13B C13 C12 112.0(8) . . ?
C14 C13 C12 108.67(9) . . ?
H14A C14 H14B 106.0(12) . . ?
H14A C14 C13 112.2(10) . . ?
H14B C14 C13 110.6(9) . . ?
H14A C14 C15 106.2(9) . . ?
H14B C14 C15 108.5(8) . . ?
C13 C14 C15 113.05(9) . . ?
C18 C15 C19 110.39(10) . . ?
C18 C15 C14 109.10(10) . . ?
C19 C15 C14 110.66(10) . . ?
C18 C15 N 105.83(8) . . ?
C19 C15 N 112.61(9) . . ?
C14 C15 N 108.07(9) . . ?
H16C C16 H16A 110.0(12) . . ?
H16C C16 H16B 107.5(13) . . ?
H16A C16 H16B 108.5(13) . . ?
H16C C16 C11 110.5(8) . . ?
H16A C16 C11 113.2(9) . . ?
H16B C16 C11 106.9(9) . . ?
H17A C17 H17C 112.8(14) . . ?
H17A C17 H17B 105.8(14) . . ?
H17C C17 H17B 103.1(14) . . ?
H17A C17 C11 113.3(10) . . ?
H17C C17 C11 112.5(10) . . ?
H17B C17 C11 108.7(10) . . ?
H18A C18 H18C 107.1(13) . . ?
H18A C18 H18B 109.0(13) . . ?
H18C C18 H18B 109.5(12) . . ?
H18A C18 C15 108.2(10) . . ?
H18C C18 C15 112.4(9) . . ?
H18B C18 C15 110.4(9) . . ?
H19B C19 H19C 111.5(16) . . ?
H19B C19 H19A 105.0(16) . . ?
H19C C19 H19A 105.6(15) . . ?
H19B C19 C15 112.8(13) . . ?
H19C C19 C15 113.7(11) . . ?
H19A C19 C15 107.6(12) . . ?

loop_
_geom_bond_atom_site_label_1
_geom_bond_atom_site_label_2
_geom_bond_distance
_geom_bond_site_symmetry_2
_geom_bond_publ_flag
Si F 1.6824(8) . y
Si O2 1.7280(10) . y
Si C2 1.8611(13) . y
Si O1 1.8710(9) . y
Si C1 1.8915(11) . y
O1 C3 1.2963(14) . ?
O2 C4 1.3361(13) . ?
O3 C3 1.2128(14) . ?
O4 C4 1.2020(14) . ?
N H 0.901(15) . ?
N C1 1.5245(13) . ?
N C11 1.5526(14) . ?
N C15 1.5592(13) . ?
C1 H1B 0.945(15) . ?
C1 H1A 0.996(14) . ?
C2 H2C 0.953(18) . ?
C2 H2B 0.96(2) . ?
C2 H2A 0.99(2) . ?
C3 C4 1.5348(16) . ?
C11 C17 1.5298(15) . ?
C11 C16 1.5329(15) . ?
C11 C12 1.5376(15) . ?
C12 H12A 0.971(16) . ?
C12 H12B 0.984(15) . ?
C12 C13 1.5218(17) . ?
C13 H13A 0.990(16) . ?
C13 H13B 0.998(15) . ?
C13 C14 1.5145(18) . ?
C14 H14A 0.961(16) . ?
C14 H14B 0.983(15) . ?
C14 C15 1.5364(15) . ?
C15 C18 1.5234(17) . ?
C15 C19 1.5319(17) . ?
C16 H16C 0.981(15) . ?
C16 H16A 0.986(15) . ?
C16 H16B 0.999(17) . ?
C17 H17A 0.927(17) . ?
C17 H17C 0.957(17) . ?
C17 H17B 0.998(19) . ?
C18 H18A 0.957(17) . ?
C18 H18C 1.000(16) . ?
C18 H18B 1.019(16) . ?
C19 H19B 0.94(2) . ?
C19 H19C 0.96(2) . ?
C19 H19A 0.966(19) . ?
